data_4320820
loop_
_publ_author_name
'Eric E. Pullen'
'Daniel Rabinovich'
'Christopher D. Incarvito'
'Thomas E. Concolino'
'Arnold L. Rheingold'

_publ_contact_author
;
     Dr. Daniel Rabinovich
     Department of Chemistry
     The University of North Carolina at Charlotte
     9201 University City Boulevard
     Charlotte, NC 28223
     USA
;
_publ_contact_author_email DRabinov@email.uncc.edu
_publ_contact_author_fax +704-547-3151
_publ_contact_author_phone +704-547-4442
_publ_section_title
;
 Syntheses and Structures of Methyltris(pyrazolyl)silane Complexes of the
 Group 6 Metals
;
_journal_name_full 'Inorganic Chemistry'
_journal_page_first 1561
_journal_page_last 1567
_journal_paper_doi 10.1021/ic990945l
_journal_volume 39
_journal_year 2000
_chemical_formula_sum 'C19 H21 Mo N6 O3 Si'
_chemical_formula_weight 505.45
_chemical_name_systematic
; 
 ? 
;
_space_group_IT_number 62
_symmetry_cell_setting orthorhombic
_symmetry_space_group_name_Hall '-P 2ac 2n'
_symmetry_space_group_name_H-M 'P n m a'
_atom_sites_solution_hydrogens geom
_atom_sites_solution_primary direct
_atom_sites_solution_secondary difmap
_audit_creation_method SHELXL-97
_cell_angle_alpha 90.00
_cell_angle_beta 90.00
_cell_angle_gamma 90.00
_cell_formula_units_Z 4
_cell_length_a 18.6624(4)
_cell_length_b 14.1761(2)
_cell_length_c 8.4402(2)
_cell_measurement_temperature 173(2)
_cell_volume 2232.94(8)
_computing_cell_refinement 'Bruker SMART'
_computing_data_collection 'Bruker SMART'
_computing_data_reduction 'Bruker SHELXTL'
_computing_molecular_graphics 'Bruker SHELXTL'
_computing_publication_material 'Bruker SHELXTL'
_computing_structure_refinement 'SHELXL-97 (Sheldrick, 1997)'
_computing_structure_solution 'SHELXS-97 (Sheldrick, 1990)'
_diffrn_ambient_temperature 173(2)
_diffrn_measured_fraction_theta_full 0.979
_diffrn_measured_fraction_theta_max 0.979
_diffrn_measurement_device_type 'CCD area detector'
_diffrn_measurement_method 'phi and omega scans'
_diffrn_radiation_monochromator graphite
_diffrn_radiation_source 'fine-focus sealed tube'
_diffrn_radiation_type MoK\a
_diffrn_radiation_wavelength 0.71073
_diffrn_reflns_av_R_equivalents 0.0359
_diffrn_reflns_av_sigmaI/netI 0.0239
_diffrn_reflns_limit_h_max 20
_diffrn_reflns_limit_h_min -21
_diffrn_reflns_limit_k_max 16
_diffrn_reflns_limit_k_min -15
_diffrn_reflns_limit_l_max 10
_diffrn_reflns_limit_l_min -10
_diffrn_reflns_number 8275
_diffrn_reflns_theta_full 24.99
_diffrn_reflns_theta_max 24.99
_diffrn_reflns_theta_min 2.18
_exptl_absorpt_coefficient_mu 0.673
_exptl_absorpt_correction_type none
_exptl_crystal_colour Yellow
_exptl_crystal_density_diffrn 1.504
_exptl_crystal_density_method 'not measured'
_exptl_crystal_description Plate
_exptl_crystal_F_000 1028
_exptl_crystal_size_max 0.35
_exptl_crystal_size_mid 0.30
_exptl_crystal_size_min 0.20
_refine_diff_density_max 0.666
_refine_diff_density_min -0.682
_refine_diff_density_rms 0.083
_refine_ls_extinction_method none
_refine_ls_goodness_of_fit_ref 1.170
_refine_ls_hydrogen_treatment mixed
_refine_ls_matrix_type full
_refine_ls_number_parameters 154
_refine_ls_number_reflns 2007
_refine_ls_number_restraints 0
_refine_ls_restrained_S_all 1.170
_refine_ls_R_factor_all 0.0412
_refine_ls_R_factor_gt 0.0359
_refine_ls_shift/su_max 0.018
_refine_ls_shift/su_mean 0.002
_refine_ls_structure_factor_coef Fsqd
_refine_ls_weighting_details 'calc w=1/[\s^2^(Fo^2^)+(0.1000P)^2^+0.0000P] where P=(Fo^2^+2Fc^2^)/3'
_refine_ls_weighting_scheme calc
_refine_ls_wR_factor_gt 0.1269
_refine_ls_wR_factor_ref 0.1337
_reflns_number_gt 1826
_reflns_number_total 2007
_reflns_threshold_expression >2sigma(I)
_cod_data_source_file ic990945l_2.cif
_cod_data_source_block drab08
_cod_depositor_comments
;
The following automatic conversions were performed:

'_symmetry_cell_setting' value 'Orthorhombic' changed to
'orthorhombic' according to the built-in table from CIF Core
dictionary named 'cif_core.dic' version 2.4.1 from 2010-06-29.

Automatic conversion script
Id: cif_fix_values 1646 2011-03-28 12:23:43Z adriana 
;
_cod_database_code 4320820

loop_
_symmetry_equiv_pos_as_xyz
'x, y, z'
'-x+1/2, -y, z+1/2'
'-x, y+1/2, -z'
'x+1/2, -y+1/2, -z+1/2'
'-x, -y, -z'
'x-1/2, y, -z-1/2'
'x, -y-1/2, z'
'-x-1/2, y-1/2, z-1/2'

loop_
_atom_site_label
_atom_site_type_symbol
_atom_site_fract_x
_atom_site_fract_y
_atom_site_fract_z
_atom_site_U_iso_or_equiv
_atom_site_adp_type
_atom_site_occupancy
_atom_site_symmetry_multiplicity
_atom_site_calc_flag
_atom_site_refinement_flags
_atom_site_disorder_assembly
_atom_site_disorder_group
Mo1 Mo 0.86249(2) 0.7500 -0.04085(4) 0.0181(2) Uani 1 2 d S . .
Si1 Si 0.67285(7) 0.7500 -0.07252(16) 0.0219(3) Uani 1 2 d S . .
O1 O 0.97585(13) 0.89524(18) -0.1603(4) 0.0459(8) Uani 1 1 d . . .
O2 O 0.97939(19) 0.7500 0.2216(4) 0.0478(11) Uani 1 2 d S . .
C1 C 0.8628(2) 0.9734(4) 0.1783(7) 0.0632(16) Uani 1 1 d . . .
H1A H 0.8992 0.9305 0.1360 0.095 Uiso 1 1 calc R . .
H1B H 0.8667 0.9759 0.2940 0.095 Uiso 1 1 calc R . .
H1C H 0.8701 1.0367 0.1344 0.095 Uiso 1 1 calc R . .
C2 C 0.7894(2) 0.9383(3) 0.1330(5) 0.0383(9) Uani 1 1 d . . .
C3 C 0.7222(2) 0.9809(3) 0.1684(5) 0.0406(10) Uani 1 1 d . . .
C4 C 0.6709(2) 0.9248(2) 0.1040(5) 0.0358(9) Uani 1 1 d . . .
C5 C 0.5901(2) 0.9376(3) 0.1074(7) 0.0594(13) Uani 1 1 d . . .
H5A H 0.5783 0.9960 0.1637 0.089 Uiso 1 1 calc R . .
H5B H 0.5681 0.8839 0.1621 0.089 Uiso 1 1 calc R . .
H5C H 0.5718 0.9410 -0.0013 0.089 Uiso 1 1 calc R . .
C6 C 0.8861(4) 0.7500 -0.4660(7) 0.065(3) Uani 1 2 d S . .
H6A H 0.9174 0.7500 -0.3729 0.098 Uiso 1 2 calc SR . .
H6B H 0.8955 0.8064 -0.5298 0.098 Uiso 0.50 1 calc PR . .
H6C H 0.8955 0.6936 -0.5298 0.098 Uiso 0.50 1 calc PR . .
C7 C 0.8081(3) 0.7500 -0.4127(6) 0.0308(12) Uani 1 2 d S . .
C8 C 0.7474(3) 0.7500 -0.5131(6) 0.0364(13) Uani 1 2 d S . .
C9 C 0.6896(3) 0.7500 -0.4132(6) 0.0302(12) Uani 1 2 d S . .
C10 C 0.6120(4) 0.7500 -0.4624(6) 0.0506(19) Uani 1 2 d S . .
H10A H 0.6088 0.7500 -0.5783 0.076 Uiso 1 2 calc SR . .
H10B H 0.5883 0.8064 -0.4204 0.076 Uiso 0.50 1 calc PR . .
H10C H 0.5883 0.6936 -0.4204 0.076 Uiso 0.50 1 calc PR . .
C11 C 0.5755(3) 0.7500 -0.0927(7) 0.0355(13) Uani 1 2 d S . .
H11A H 0.5534 0.7500 0.0127 0.053 Uiso 1 2 calc SR . .
H11B H 0.5603 0.6936 -0.1508 0.053 Uiso 0.50 1 calc PR . .
H11C H 0.5603 0.8064 -0.1508 0.053 Uiso 0.50 1 calc PR . .
C12 C 0.93032(18) 0.8428(2) -0.1197(4) 0.0284(8) Uani 1 1 d . . .
C13 C 0.9305(3) 0.7500 0.1328(6) 0.0312(12) Uani 1 2 d S . .
N1 N 0.77953(16) 0.8586(2) 0.0514(3) 0.0253(7) Uani 1 1 d . . .
N2 N 0.70522(16) 0.8494(2) 0.0316(3) 0.0246(7) Uani 1 1 d . . .
N3 N 0.7902(2) 0.7500 -0.2611(4) 0.0219(8) Uani 1 2 d S . .
N4 N 0.7141(2) 0.7500 -0.2602(5) 0.0240(9) Uani 1 2 d S . .

loop_
_atom_site_aniso_label
_atom_site_aniso_U_11
_atom_site_aniso_U_22
_atom_site_aniso_U_33
_atom_site_aniso_U_23
_atom_site_aniso_U_13
_atom_site_aniso_U_12
Mo1 0.0162(3) 0.0205(3) 0.0177(3) 0.000 0.00028(13) 0.000
Si1 0.0168(8) 0.0291(7) 0.0198(6) 0.000 0.0032(5) 0.000
O1 0.0296(16) 0.0411(16) 0.067(2) 0.0189(15) 0.0021(14) -0.0095(13)
O2 0.024(2) 0.099(3) 0.0202(18) 0.000 -0.0042(17) 0.000
C1 0.062(4) 0.044(3) 0.083(4) -0.035(3) -0.007(3) -0.011(2)
C2 0.050(3) 0.0251(18) 0.040(2) -0.0108(16) -0.0001(19) -0.0018(16)
C3 0.044(3) 0.030(2) 0.048(2) -0.0110(17) 0.0069(19) 0.0065(17)
C4 0.040(2) 0.0286(19) 0.039(2) -0.0050(16) 0.0155(18) 0.0112(16)
C5 0.038(3) 0.054(3) 0.085(4) -0.015(3) 0.020(3) 0.015(2)
C6 0.021(4) 0.145(8) 0.029(4) 0.000 0.011(2) 0.000
C7 0.018(3) 0.053(3) 0.022(2) 0.000 0.002(2) 0.000
C8 0.032(3) 0.063(4) 0.014(2) 0.000 -0.001(2) 0.000
C9 0.019(3) 0.049(3) 0.022(2) 0.000 -0.002(2) 0.000
C10 0.026(4) 0.100(6) 0.026(3) 0.000 -0.005(2) 0.000
C11 0.012(3) 0.061(4) 0.034(3) 0.000 0.001(2) 0.000
C12 0.022(2) 0.0325(18) 0.0306(18) 0.0047(15) -0.0024(14) 0.0021(14)
C13 0.027(3) 0.047(3) 0.019(2) 0.000 0.009(2) 0.000
N1 0.0263(18) 0.0242(16) 0.0254(15) -0.0052(11) 0.0004(11) 0.0002(12)
N2 0.0206(17) 0.0260(15) 0.0272(16) -0.0026(11) 0.0053(11) 0.0032(12)
N3 0.012(2) 0.032(2) 0.0213(19) 0.000 0.0024(15) 0.000
N4 0.014(2) 0.036(2) 0.023(2) 0.000 -0.0001(16) 0.000

loop_
_atom_type_symbol
_atom_type_description
_atom_type_scat_dispersion_real
_atom_type_scat_dispersion_imag
_atom_type_scat_source
C C 0.0033 0.0016 'International Tables Vol C Tables 4.2.6.8 and 6.1.1.4'
H H 0.0000 0.0000 'International Tables Vol C Tables 4.2.6.8 and 6.1.1.4'
N N 0.0061 0.0033 'International Tables Vol C Tables 4.2.6.8 and 6.1.1.4'
O O 0.0106 0.0060 'International Tables Vol C Tables 4.2.6.8 and 6.1.1.4'
Si Si 0.0817 0.0704 'International Tables Vol C Tables 4.2.6.8 and 6.1.1.4'
Mo Mo -1.6832 0.6857 'International Tables Vol C Tables 4.2.6.8 and 6.1.1.4'

loop_
_geom_angle_atom_site_label_1
_geom_angle_atom_site_label_2
_geom_angle_atom_site_label_3
_geom_angle
_geom_angle_site_symmetry_1
_geom_angle_site_symmetry_3
_geom_angle_publ_flag
C13 Mo1 C12 80.38(14) . . ?
C13 Mo1 C12 80.38(14) . 7_575 ?
C12 Mo1 C12 85.2(2) . 7_575 ?
C13 Mo1 N3 175.12(17) . . ?
C12 Mo1 N3 96.06(13) . . ?
C12 Mo1 N3 96.06(13) 7_575 . ?
C13 Mo1 N1 100.55(12) . 7_575 ?
C12 Mo1 N1 178.72(12) . 7_575 ?
C12 Mo1 N1 95.77(13) 7_575 7_575 ?
N3 Mo1 N1 83.07(10) . 7_575 ?
C13 Mo1 N1 100.55(12) . . ?
C12 Mo1 N1 95.77(13) . . ?
C12 Mo1 N1 178.72(12) 7_575 . ?
N3 Mo1 N1 83.07(10) . . ?
N1 Mo1 N1 83.21(15) 7_575 . ?
N4 Si1 N2 107.32(12) . . ?
N4 Si1 N2 107.32(12) . 7_575 ?
N2 Si1 N2 105.8(2) . 7_575 ?
N4 Si1 C11 110.6(2) . . ?
N2 Si1 C11 112.74(14) . . ?
N2 Si1 C11 112.74(14) 7_575 . ?
N1 C2 C3 110.2(4) . . ?
N1 C2 C1 122.4(4) . . ?
C3 C2 C1 127.4(4) . . ?
C4 C3 C2 106.8(3) . . ?
C3 C4 N2 107.5(3) . . ?
C3 C4 C5 128.5(3) . . ?
N2 C4 C5 123.9(4) . . ?
N3 C7 C8 112.1(5) . . ?
N3 C7 C6 121.8(5) . . ?
C8 C7 C6 126.1(5) . . ?
C9 C8 C7 105.2(5) . . ?
C8 C9 N4 108.5(5) . . ?
C8 C9 C10 126.0(5) . . ?
N4 C9 C10 125.4(5) . . ?
O1 C12 Mo1 174.4(3) . . ?
O2 C13 Mo1 170.2(4) . . ?
C2 N1 N2 106.0(3) . . ?
C2 N1 Mo1 130.0(3) . . ?
N2 N1 Mo1 124.0(2) . . ?
C4 N2 N1 109.4(3) . . ?
C4 N2 Si1 132.5(3) . . ?
N1 N2 Si1 118.1(2) . . ?
C7 N3 N4 105.0(4) . . ?
C7 N3 Mo1 129.4(3) . . ?
N4 N3 Mo1 125.7(3) . . ?
C9 N4 N3 109.2(4) . . ?
C9 N4 Si1 134.6(3) . . ?
N3 N4 Si1 116.2(3) . . ?

loop_
_geom_bond_atom_site_label_1
_geom_bond_atom_site_label_2
_geom_bond_distance
_geom_bond_site_symmetry_2
_geom_bond_publ_flag
Mo1 C13 1.938(5) . ?
Mo1 C12 1.944(3) . ?
Mo1 C12 1.944(3) 7_575 ?
Mo1 N3 2.297(4) . ?
Mo1 N1 2.318(3) 7_575 ?
Mo1 N1 2.318(3) . ?
Si1 N4 1.761(4) . ?
Si1 N2 1.767(3) . ?
Si1 N2 1.767(3) 7_575 ?
Si1 C11 1.825(5) . ?
O1 C12 1.179(4) . ?
O2 C13 1.181(6) . ?
C1 C2 1.506(5) . ?
C2 N1 1.337(4) . ?
C2 C3 1.423(5) . ?
C3 C4 1.358(6) . ?
C4 N2 1.388(4) . ?
C4 C5 1.519(6) . ?
C6 C7 1.523(8) . ?
C7 N3 1.323(7) . ?
C7 C8 1.415(8) . ?
C8 C9 1.368(8) . ?
C9 N4 1.370(7) . ?
C9 C10 1.508(8) . ?
N1 N2 1.403(4) . ?
N3 N4 1.420(5) . ?
